data_7702410
loop_
_publ_author_name
'Chao, Hui'
'Li, Run-Hua'
'Ye, Bao-Hui'
'Li, Hong'
'Feng, Xiao-Long'
'Cai, Ji-Wen'
'Zhou, Jian-Ying'
'Ji, Liang-Nian'

_publ_section_title
;
 Syntheses, characterization and third order non-linear optical properties
 of the ruthenium(II) complexes containing
 2-phenylimidazo[4,5-f&#x200A;&#x200A;][1,10]phenanthroline
 derivatives&#x200A;&#x2020;
;
_journal_issue 21
_journal_name_full 'Journal of the Chemical Society, Dalton Transactions'
_journal_page_first 3711
_journal_paper_doi 10.1039/a905790k
_journal_year 1999
_chemical_formula_moiety '[Ru(dmb)~2~(PNOP)][ClO~4~](H~2~O)(0.5C~6~H~6~)'
_chemical_formula_sum 'C46 H34 Cl N9 O7 Ru'
_chemical_formula_weight 961.34
_space_group_IT_number 2
_space_group_name_Hall '-P 1'
_space_group_name_H-M_alt 'P -1'
_symmetry_cell_setting triclinic
_symmetry_space_group_name_H-M 'P -1'
_atom_sites_solution_hydrogens geom
_atom_sites_solution_primary direct
_atom_sites_solution_secondary difmap
_audit_creation_method SHELXL-97
_cell_angle_alpha 79.1360(10)
_cell_angle_beta 82.1010(10)
_cell_angle_gamma 88.9300(10)
_cell_formula_units_Z 2
_cell_length_a 9.0170(5)
_cell_length_b 11.4957(6)
_cell_length_c 22.1396(12)
_cell_measurement_reflns_used 110
_cell_measurement_temperature 293(2)
_cell_volume 2232.3(2)
_computing_cell_refinement SMART
_computing_data_collection SMART
_computing_data_reduction SANITPLUS
_computing_molecular_graphics 'SHELXTL 5.1'
_computing_publication_material 'SHELXTL 5.1'
_computing_structure_refinement 'SHELXL-97 (Sheldrick, 1997)'
_computing_structure_solution 'SHELXS-97 (Sheldrick, 1990)'
_diffrn_ambient_temperature 293(2)
_diffrn_measured_fraction_theta_full 0.996
_diffrn_measured_fraction_theta_max 0.996
_diffrn_measurement_device_type 'Bruker SMART 1000 CCD '
_diffrn_measurement_method 'omega  scan '
_diffrn_radiation_monochromator graphite
_diffrn_radiation_source 'fine-focus sealed tube'
_diffrn_radiation_type MoK\a
_diffrn_radiation_wavelength 0.71073
_diffrn_reflns_av_R_equivalents 0.0176
_diffrn_reflns_av_sigmaI/netI 0.0306
_diffrn_reflns_limit_h_max 10
_diffrn_reflns_limit_h_min -7
_diffrn_reflns_limit_k_max 10
_diffrn_reflns_limit_k_min -12
_diffrn_reflns_limit_l_max 24
_diffrn_reflns_limit_l_min -24
_diffrn_reflns_number 9962
_diffrn_reflns_theta_full 23.30
_diffrn_reflns_theta_max 23.30
_diffrn_reflns_theta_min 1.80
_exptl_absorpt_coefficient_mu 0.472
_exptl_absorpt_correction_T_max 1
_exptl_absorpt_correction_T_min 0.807
_exptl_absorpt_correction_type empirical
_exptl_crystal_colour 'deep red '
_exptl_crystal_density_diffrn 1.430
_exptl_crystal_density_method 'not measured'
_exptl_crystal_description prismatic
_exptl_crystal_F_000 980
_exptl_crystal_size_max 0.5
_exptl_crystal_size_mid 0.3
_exptl_crystal_size_min 0.2
_refine_diff_density_max 1.025
_refine_diff_density_min -0.662
_refine_diff_density_rms 0.081
_refine_ls_extinction_method none
_refine_ls_goodness_of_fit_ref 1.037
_refine_ls_hydrogen_treatment mixed
_refine_ls_matrix_type full
_refine_ls_number_parameters 577
_refine_ls_number_reflns 6407
_refine_ls_number_restraints 0
_refine_ls_restrained_S_all 1.037
_refine_ls_R_factor_all 0.0596
_refine_ls_R_factor_gt 0.0475
_refine_ls_shift/su_max 0.861
_refine_ls_shift/su_mean 0.063
_refine_ls_structure_factor_coef Fsqd
_refine_ls_weighting_details 'calc w=1/[\s^2^(Fo^2^)+(0.0890P)^2^+2.0798P] where P=(Fo^2^+2Fc^2^)/3'
_refine_ls_weighting_scheme calc
_refine_ls_wR_factor_gt 0.1299
_refine_ls_wR_factor_ref 0.1399
_reflns_number_gt 5366
_reflns_number_total 6407
_reflns_threshold_expression >2sigma(I)
_cod_data_source_file 905790k.txt
_cod_data_source_block f414_1
_cod_original_sg_symbol_H-M P-1
_cod_database_code 7702410

loop_
_symmetry_equiv_pos_as_xyz
'x, y, z'
'-x, -y, -z'

loop_
_atom_site_label
_atom_site_type_symbol
_atom_site_fract_x
_atom_site_fract_y
_atom_site_fract_z
_atom_site_U_iso_or_equiv
_atom_site_adp_type
_atom_site_occupancy
_atom_site_symmetry_multiplicity
_atom_site_calc_flag
_atom_site_refinement_flags
Ru Ru 0.07948(4) -0.57551(3) 0.272078(15) 0.03866(15) Uani 1 1 d .
N1 N 0.2662(4) -0.4744(3) 0.23205(16) 0.0411(8) Uani 1 1 d .
N2 N -0.0030(4) -0.4062(3) 0.26722(16) 0.0419(9) Uani 1 1 d .
N3 N 0.1117(4) -0.5828(3) 0.36314(17) 0.0427(9) Uani 1 1 d .
N4 N -0.1109(4) -0.6634(3) 0.31918(16) 0.0426(9) Uani 1 1 d .
N5 N 0.1765(4) -0.7367(3) 0.26514(16) 0.0406(8) Uani 1 1 d .
N6 N 0.0393(4) -0.5912(3) 0.18451(16) 0.0396(8) Uani 1 1 d .
N7 N 0.2832(5) -0.9918(3) 0.10900(17) 0.0485(9) Uani 1 1 d .
N8 N 0.1562(4) -0.8690(3) 0.03962(17) 0.0486(9) Uani 1 1 d .
N9 N 0.4136(8) -1.2658(6) -0.1237(3) 0.0929(19) Uani 1 1 d .
C1 C 0.4035(5) -0.5144(4) 0.2164(2) 0.0510(12) Uani 1 1 d .
H1A H 0.4191 -0.5957 0.2248 0.061 Uiso 1 1 calc R
C2 C 0.5226(6) -0.4424(5) 0.1887(2) 0.0593(13) Uani 1 1 d .
H2A H 0.6164 -0.4749 0.1797 0.071 Uiso 1 1 calc R
C3 C 0.5035(6) -0.3221(5) 0.1741(2) 0.0544(12) Uani 1 1 d .
C4 C 0.3601(5) -0.2789(4) 0.1895(2) 0.0492(11) Uani 1 1 d .
H4A H 0.3419 -0.1980 0.1801 0.059 Uiso 1 1 calc R
C5 C 0.2457(5) -0.3560(4) 0.21868(19) 0.0415(10) Uani 1 1 d .
C6 C 0.0936(5) -0.3171(4) 0.2392(2) 0.0432(10) Uani 1 1 d .
C7 C 0.0522(6) -0.2003(4) 0.2317(2) 0.0539(12) Uani 1 1 d .
H7B H 0.1210 -0.1416 0.2117 0.065 Uiso 1 1 calc R
C8 C -0.0926(7) -0.1692(5) 0.2541(3) 0.0635(14) Uani 1 1 d .
C9 C -0.1903(6) -0.2606(5) 0.2827(2) 0.0629(15) Uani 1 1 d .
H9A H -0.2877 -0.2439 0.2985 0.076 Uiso 1 1 calc R
C10 C -0.1440(6) -0.3755(5) 0.2880(2) 0.0529(12) Uani 1 1 d .
H10A H -0.2125 -0.4353 0.3067 0.063 Uiso 1 1 calc R
C11 C 0.6285(6) -0.2385(6) 0.1420(3) 0.0792(18) Uani 1 1 d .
H11A H 0.7188 -0.2825 0.1350 0.119 Uiso 1 1 calc R
H11B H 0.6439 -0.1822 0.1676 0.119 Uiso 1 1 calc R
H11C H 0.6027 -0.1974 0.1030 0.119 Uiso 1 1 calc R
C12 C -0.1402(9) -0.0400(6) 0.2475(4) 0.108(3) Uani 1 1 d .
H12A H -0.2432 -0.0360 0.2650 0.162 Uiso 1 1 calc R
H12B H -0.1286 -0.0039 0.2043 0.162 Uiso 1 1 calc R
H12C H -0.0789 0.0011 0.2689 0.162 Uiso 1 1 calc R
C13 C 0.2318(6) -0.5403(4) 0.3828(2) 0.0550(13) Uani 1 1 d .
H13A H 0.3053 -0.4991 0.3534 0.066 Uiso 1 1 calc R
C14 C 0.2498(6) -0.5553(5) 0.4442(2) 0.0596(14) Uani 1 1 d .
H14A H 0.3346 -0.5251 0.4556 0.072 Uiso 1 1 calc R
C15 C 0.1428(6) -0.6150(4) 0.4891(2) 0.0559(13) Uani 1 1 d .
C16 C 0.0187(6) -0.6570(4) 0.4691(2) 0.0517(12) Uani 1 1 d .
H16A H -0.0568 -0.6969 0.4980 0.062 Uiso 1 1 calc R
C17 C 0.0062(5) -0.6402(4) 0.4067(2) 0.0422(10) Uani 1 1 d .
C18 C -0.1229(5) -0.6822(4) 0.3822(2) 0.0432(10) Uani 1 1 d .
C19 C -0.2484(6) -0.7360(5) 0.4191(2) 0.0553(13) Uani 1 1 d .
H19A H -0.2556 -0.7452 0.4621 0.066 Uiso 1 1 calc R
C20 C -0.3633(6) -0.7763(5) 0.3929(2) 0.0606(14) Uani 1 1 d .
C21 C -0.3470(6) -0.7591(5) 0.3292(2) 0.0628(14) Uani 1 1 d .
H21A H -0.4213 -0.7859 0.3098 0.075 Uiso 1 1 calc R
C22 C -0.2234(6) -0.7034(5) 0.2940(2) 0.0566(13) Uani 1 1 d .
H22A H -0.2164 -0.6926 0.2510 0.068 Uiso 1 1 calc R
C23 C 0.1579(8) -0.6335(6) 0.5574(3) 0.0781(17) Uani 1 1 d .
H23A H 0.2501 -0.5986 0.5626 0.117 Uiso 1 1 calc R
H23B H 0.1578 -0.7169 0.5743 0.117 Uiso 1 1 calc R
H23C H 0.0753 -0.5969 0.5788 0.117 Uiso 1 1 calc R
C24 C -0.4994(7) -0.8372(7) 0.4329(3) 0.088(2) Uani 1 1 d .
H24A H -0.5674 -0.8583 0.4069 0.133 Uiso 1 1 calc R
H24B H -0.5482 -0.7845 0.4582 0.133 Uiso 1 1 calc R
H24C H -0.4691 -0.9074 0.4592 0.133 Uiso 1 1 calc R
C25 C 0.2425(6) -0.8100(4) 0.3073(2) 0.0499(12) Uani 1 1 d .
H25A H 0.2418 -0.7904 0.3462 0.060 Uiso 1 1 calc R
C26 C 0.3121(6) -0.9136(4) 0.2963(2) 0.0528(12) Uani 1 1 d .
H26A H 0.3590 -0.9607 0.3270 0.063 Uiso 1 1 calc R
C27 C 0.3116(6) -0.9462(4) 0.2403(2) 0.0514(12) Uani 1 1 d .
H27A H 0.3587 -1.0155 0.2324 0.062 Uiso 1 1 calc R
C28 C 0.2398(5) -0.8749(4) 0.1947(2) 0.0435(11) Uani 1 1 d .
C29 C 0.1730(5) -0.7697(4) 0.20938(19) 0.0392(10) Uani 1 1 d .
C30 C 0.0961(5) -0.6908(4) 0.16547(19) 0.0396(10) Uani 1 1 d .
C31 C 0.0794(5) -0.7176(4) 0.10664(19) 0.0429(10) Uani 1 1 d .
C32 C -0.0043(6) -0.6393(4) 0.0688(2) 0.0529(12) Uani 1 1 d .
H32A H -0.0212 -0.6548 0.0305 0.064 Uiso 1 1 calc R
C33 C -0.0610(6) -0.5400(5) 0.0884(2) 0.0574(13) Uani 1 1 d .
H33A H -0.1165 -0.4873 0.0633 0.069 Uiso 1 1 calc R
C34 C -0.0362(6) -0.5167(4) 0.1459(2) 0.0506(12) Uani 1 1 d .
H34A H -0.0735 -0.4472 0.1578 0.061 Uiso 1 1 calc R
C35 C 0.2265(5) -0.8988(4) 0.1344(2) 0.0458(11) Uani 1 1 d .
C36 C 0.1498(5) -0.8239(4) 0.0923(2) 0.0446(11) Uani 1 1 d .
C37 C 0.2385(5) -0.9684(4) 0.0523(2) 0.0472(11) Uani 1 1 d .
C38 C 0.2790(6) -1.0464(4) 0.0072(2) 0.0501(12) Uani 1 1 d .
C39 C 0.3868(7) -1.1304(5) 0.0168(3) 0.0732(17) Uani 1 1 d .
H39A H 0.4324 -1.1378 0.0526 0.088 Uiso 1 1 calc R
C40 C 0.4306(8) -1.2047(6) -0.0245(3) 0.084(2) Uani 1 1 d .
H40A H 0.5026 -1.2625 -0.0165 0.101 Uiso 1 1 calc R
C41 C 0.3661(7) -1.1912(5) -0.0766(3) 0.0683(16) Uani 1 1 d .
C42 C 0.2563(7) -1.1085(5) -0.0889(3) 0.0706(16) Uani 1 1 d .
H42A H 0.2115 -1.1022 -0.1248 0.085 Uiso 1 1 calc R
C43 C 0.2142(7) -1.0353(5) -0.0471(2) 0.0625(14) Uani 1 1 d .
H43A H 0.1418 -0.9779 -0.0552 0.075 Uiso 1 1 calc R
O1 O 0.5070(9) -1.3416(7) -0.1107(3) 0.145(3) Uani 1 1 d .
O2 O 0.3609(7) -1.2498(6) -0.1713(2) 0.125(2) Uani 1 1 d .
Cl Cl 0.41626(18) -0.24212(14) 0.38069(8) 0.0758(4) Uani 1 1 d .
O3 O 0.3178(17) -0.2602(10) 0.4251(5) 0.334(10) Uani 1 1 d .
O4 O 0.4977(9) -0.1426(6) 0.3781(5) 0.192(4) Uani 1 1 d .
O5 O 0.4945(7) -0.3419(6) 0.3745(5) 0.210(5) Uani 1 1 d .
O6 O 0.356(2) -0.2160(10) 0.3311(6) 0.354(10) Uani 1 1 d .
OW O 0.0169(5) -0.7588(4) -0.06807(18) 0.0803(12) Uani 1 1 d .
C401 C -0.001(4) -0.9611(12) 0.5636(10) 0.265(11) Uani 1 1 d .
C402 C -0.127(2) -0.9868(13) 0.5293(12) 0.175(7) Uani 1 1 d .
C403 C -0.141(3) -1.0309(14) 0.4642(17) 0.260(11) Uani 1 1 d .

loop_
_atom_site_aniso_label
_atom_site_aniso_U_11
_atom_site_aniso_U_22
_atom_site_aniso_U_33
_atom_site_aniso_U_23
_atom_site_aniso_U_13
_atom_site_aniso_U_12
Ru 0.0445(2) 0.0370(2) 0.0337(2) -0.00618(15) -0.00235(15) -0.00573(15)
N1 0.048(2) 0.037(2) 0.038(2) -0.0088(16) -0.0025(16) -0.0020(17)
N2 0.045(2) 0.047(2) 0.0329(19) -0.0109(16) -0.0005(16) -0.0003(17)
N3 0.046(2) 0.042(2) 0.042(2) -0.0122(17) -0.0076(17) -0.0051(17)
N4 0.048(2) 0.046(2) 0.0330(19) -0.0040(16) -0.0062(16) -0.0086(17)
N5 0.052(2) 0.0349(19) 0.0357(19) -0.0036(15) -0.0113(16) -0.0062(16)
N6 0.044(2) 0.037(2) 0.0345(19) -0.0007(15) -0.0011(16) 0.0003(16)
N7 0.064(3) 0.041(2) 0.044(2) -0.0120(17) -0.0121(19) 0.0012(19)
N8 0.058(2) 0.050(2) 0.040(2) -0.0103(18) -0.0091(18) -0.0034(19)
N9 0.107(5) 0.099(5) 0.083(4) -0.057(4) 0.009(4) -0.018(4)
C1 0.050(3) 0.041(3) 0.060(3) -0.012(2) 0.000(2) 0.002(2)
C2 0.050(3) 0.061(3) 0.063(3) -0.011(3) 0.005(2) -0.001(3)
C3 0.050(3) 0.060(3) 0.052(3) -0.007(2) -0.007(2) -0.011(2)
C4 0.059(3) 0.042(3) 0.046(3) -0.005(2) -0.005(2) -0.009(2)
C5 0.052(3) 0.039(2) 0.035(2) -0.0094(19) -0.007(2) -0.004(2)
C6 0.052(3) 0.039(2) 0.039(2) -0.0100(19) -0.005(2) -0.001(2)
C7 0.053(3) 0.044(3) 0.064(3) -0.011(2) -0.004(2) 0.005(2)
C8 0.076(4) 0.051(3) 0.063(3) -0.009(3) -0.013(3) 0.014(3)
C9 0.058(3) 0.079(4) 0.049(3) -0.014(3) -0.001(2) 0.024(3)
C10 0.050(3) 0.064(3) 0.041(3) -0.008(2) 0.002(2) 0.001(2)
C11 0.055(3) 0.085(4) 0.088(4) 0.010(3) -0.005(3) -0.026(3)
C12 0.107(6) 0.069(4) 0.143(7) -0.014(4) -0.010(5) 0.041(4)
C13 0.056(3) 0.058(3) 0.054(3) -0.014(2) -0.009(2) -0.016(2)
C14 0.064(3) 0.068(3) 0.055(3) -0.023(3) -0.023(3) -0.008(3)
C15 0.070(3) 0.054(3) 0.048(3) -0.016(2) -0.018(3) 0.003(3)
C16 0.061(3) 0.058(3) 0.036(3) -0.005(2) -0.009(2) -0.006(2)
C17 0.048(3) 0.039(2) 0.040(2) -0.0062(19) -0.009(2) -0.004(2)
C18 0.048(3) 0.044(3) 0.038(2) -0.0038(19) -0.010(2) -0.005(2)
C19 0.061(3) 0.066(3) 0.035(2) 0.001(2) -0.005(2) -0.015(3)
C20 0.052(3) 0.070(4) 0.054(3) 0.005(3) -0.006(2) -0.018(3)
C21 0.057(3) 0.081(4) 0.049(3) 0.001(3) -0.015(2) -0.027(3)
C22 0.059(3) 0.069(3) 0.040(3) -0.002(2) -0.011(2) -0.021(3)
C23 0.096(5) 0.093(4) 0.053(3) -0.020(3) -0.031(3) -0.002(4)
C24 0.066(4) 0.129(6) 0.061(4) 0.003(4) 0.001(3) -0.042(4)
C25 0.072(3) 0.040(3) 0.041(3) -0.006(2) -0.021(2) -0.006(2)
C26 0.072(3) 0.045(3) 0.047(3) -0.008(2) -0.027(2) 0.002(2)
C27 0.067(3) 0.036(2) 0.054(3) -0.009(2) -0.018(2) 0.001(2)
C28 0.058(3) 0.033(2) 0.040(2) -0.0052(19) -0.013(2) -0.006(2)
C29 0.045(2) 0.036(2) 0.036(2) -0.0028(18) -0.0071(19) -0.0079(19)
C30 0.047(3) 0.037(2) 0.034(2) -0.0048(18) -0.0024(19) -0.0053(19)
C31 0.047(3) 0.046(3) 0.034(2) -0.0037(19) -0.0033(19) -0.003(2)
C32 0.067(3) 0.058(3) 0.034(2) -0.008(2) -0.008(2) 0.006(3)
C33 0.067(3) 0.059(3) 0.041(3) 0.002(2) -0.010(2) 0.014(3)
C34 0.060(3) 0.048(3) 0.040(3) -0.003(2) -0.001(2) 0.007(2)
C35 0.058(3) 0.038(2) 0.042(3) -0.008(2) -0.011(2) 0.000(2)
C36 0.053(3) 0.044(3) 0.038(2) -0.010(2) -0.006(2) -0.002(2)
C37 0.054(3) 0.045(3) 0.045(3) -0.014(2) -0.006(2) -0.007(2)
C38 0.059(3) 0.048(3) 0.043(3) -0.012(2) -0.002(2) -0.011(2)
C39 0.086(4) 0.077(4) 0.069(4) -0.037(3) -0.026(3) 0.020(3)
C40 0.096(5) 0.092(5) 0.084(4) -0.056(4) -0.025(4) 0.025(4)
C41 0.079(4) 0.070(4) 0.061(4) -0.035(3) 0.005(3) -0.011(3)
C42 0.095(5) 0.075(4) 0.047(3) -0.023(3) -0.010(3) -0.021(4)
C43 0.079(4) 0.061(3) 0.051(3) -0.016(3) -0.014(3) -0.006(3)
O1 0.170(6) 0.154(6) 0.140(6) -0.106(5) -0.016(5) 0.035(5)
O2 0.164(5) 0.161(5) 0.069(3) -0.071(4) -0.014(3) -0.010(4)
Cl 0.0664(9) 0.0749(10) 0.0810(11) -0.0103(8) 0.0015(8) 0.0026(8)
O3 0.48(2) 0.219(10) 0.249(12) -0.107(9) 0.255(14) -0.122(12)
O4 0.149(6) 0.090(4) 0.340(12) -0.024(6) -0.059(7) -0.024(4)
O5 0.086(4) 0.080(4) 0.426(14) 0.009(6) 0.026(6) -0.006(3)
O6 0.66(3) 0.232(11) 0.261(13) -0.104(10) -0.321(17) 0.169(15)
OW 0.093(3) 0.077(3) 0.063(2) 0.005(2) -0.006(2) -0.006(2)
C401 0.185(15) 0.106(9) 0.41(3) 0.127(13) 0.04(2) -0.027(12)
C402 0.111(10) 0.091(8) 0.261(18) 0.051(9) 0.079(11) 0.014(7)
C403 0.23(3) 0.093(10) 0.39(4) 0.103(16) -0.02(2) 0.001(12)

loop_
_atom_type_symbol
_atom_type_description
_atom_type_scat_dispersion_real
_atom_type_scat_dispersion_imag
_atom_type_scat_source
C C 0.0033 0.0016 'International Tables Vol C Tables 4.2.6.8 and 6.1.1.4'
H H 0.0000 0.0000 'International Tables Vol C Tables 4.2.6.8 and 6.1.1.4'
N N 0.0061 0.0033 'International Tables Vol C Tables 4.2.6.8 and 6.1.1.4'
O O 0.0106 0.0060 'International Tables Vol C Tables 4.2.6.8 and 6.1.1.4'
Cl Cl 0.1484 0.1585 'International Tables Vol C Tables 4.2.6.8 and 6.1.1.4'
Ru Ru -1.2594 0.8363 'International Tables Vol C Tables 4.2.6.8 and 6.1.1.4'

loop_
_geom_angle_atom_site_label_1
_geom_angle_atom_site_label_2
_geom_angle_atom_site_label_3
_geom_angle
_geom_angle_site_symmetry_1
N4 Ru N2 97.15(14) .
N4 Ru N5 88.92(14) .
N2 Ru N5 172.33(13) .
N4 Ru N1 173.41(13) .
N2 Ru N1 78.23(14) .
N5 Ru N1 96.09(14) .
N4 Ru N3 78.41(14) .
N2 Ru N3 90.73(14) .
N5 Ru N3 95.09(14) .
N1 Ru N3 96.84(14) .
N4 Ru N6 96.32(14) .
N2 Ru N6 95.22(13) .
N5 Ru N6 79.39(13) .
N1 Ru N6 88.82(14) .
N3 Ru N6 172.52(13) .
C1 N1 C5 117.1(4) .
C1 N1 Ru 126.6(3) .
C5 N1 Ru 116.3(3) .
C10 N2 C6 117.1(4) .
C10 N2 Ru 126.7(3) .
C6 N2 Ru 116.2(3) .
C17 N3 C13 117.3(4) .
C17 N3 Ru 116.4(3) .
C13 N3 Ru 126.2(3) .
C22 N4 C18 117.5(4) .
C22 N4 Ru 126.8(3) .
C18 N4 Ru 115.7(3) .
C25 N5 C29 117.3(4) .
C25 N5 Ru 128.4(3) .
C29 N5 Ru 114.3(3) .
C34 N6 C30 117.8(4) .
C34 N6 Ru 127.7(3) .
C30 N6 Ru 114.5(3) .
C37 N7 C35 102.3(4) .
C37 N8 C36 102.7(4) .
O2 N9 O1 123.6(6) .
O2 N9 C41 119.9(7) .
O1 N9 C41 116.4(7) .
N1 C1 C2 123.7(5) .
C3 C2 C1 120.0(5) .
C2 C3 C4 117.1(5) .
C2 C3 C11 122.7(5) .
C4 C3 C11 120.3(5) .
C5 C4 C3 120.0(4) .
N1 C5 C4 122.1(4) .
N1 C5 C6 114.5(4) .
C4 C5 C6 123.4(4) .
N2 C6 C7 122.1(4) .
N2 C6 C5 114.6(4) .
C7 C6 C5 123.3(4) .
C6 C7 C8 120.4(5) .
C9 C8 C7 117.0(5) .
C9 C8 C12 121.6(5) .
C7 C8 C12 121.3(6) .
C10 C9 C8 120.2(5) .
N2 C10 C9 123.1(5) .
N3 C13 C14 122.8(5) .
C13 C14 C15 120.2(5) .
C14 C15 C16 117.1(4) .
C14 C15 C23 122.0(5) .
C16 C15 C23 120.9(5) .
C17 C16 C15 120.5(5) .
N3 C17 C16 122.1(4) .
N3 C17 C18 114.5(4) .
C16 C17 C18 123.4(4) .
N4 C18 C19 121.3(4) .
N4 C18 C17 114.8(4) .
C19 C18 C17 123.9(4) .
C18 C19 C20 120.7(4) .
C21 C20 C19 116.9(5) .
C21 C20 C24 122.1(5) .
C19 C20 C24 121.0(5) .
C22 C21 C20 121.0(5) .
N4 C22 C21 122.5(4) .
N5 C25 C26 123.6(4) .
C27 C26 C25 119.5(4) .
C26 C27 C28 119.6(4) .
C27 C28 C29 117.2(4) .
C27 C28 C35 126.1(4) .
C29 C28 C35 116.7(4) .
N5 C29 C28 122.7(4) .
N5 C29 C30 116.1(4) .
C28 C29 C30 121.2(4) .
N6 C30 C31 122.8(4) .
N6 C30 C29 115.7(4) .
C31 C30 C29 121.5(4) .
C32 C31 C30 117.4(4) .
C32 C31 C36 126.3(4) .
C30 C31 C36 116.3(4) .
C33 C32 C31 119.3(4) .
C32 C33 C34 120.5(5) .
N6 C34 C33 122.1(4) .
N7 C35 C36 109.8(4) .
N7 C35 C28 127.9(4) .
C36 C35 C28 122.3(4) .
N8 C36 C35 109.0(4) .
N8 C36 C31 129.1(4) .
C35 C36 C31 121.9(4) .
N7 C37 N8 116.2(4) .
N7 C37 C38 121.2(4) .
N8 C37 C38 122.6(4) .
C39 C38 C43 117.9(5) .
C39 C38 C37 120.2(5) .
C43 C38 C37 121.9(5) .
C38 C39 C40 122.5(6) .
C41 C40 C39 118.1(6) .
C40 C41 C42 122.3(5) .
C40 C41 N9 120.1(6) .
C42 C41 N9 117.6(6) .
C43 C42 C41 118.7(5) .
C42 C43 C38 120.6(6) .
O3 Cl O6 109.0(12) .
O3 Cl O5 111.4(7) .
O6 Cl O5 104.3(7) .
O3 Cl O4 113.0(7) .
O6 Cl O4 101.5(8) .
O5 Cl O4 116.6(4) .
C403 C401 C402 118(2) 2_536
C401 C402 C403 136.3(13) .
C401 C403 C402 106(2) 2_536

loop_
_geom_bond_atom_site_label_1
_geom_bond_atom_site_label_2
_geom_bond_distance
_geom_bond_site_symmetry_2
Ru N4 2.057(4) .
Ru N2 2.059(4) .
Ru N5 2.058(4) .
Ru N1 2.060(4) .
Ru N3 2.062(4) .
Ru N6 2.061(4) .
N1 C1 1.336(6) .
N1 C5 1.353(6) .
N2 C10 1.355(6) .
N2 C6 1.357(6) .
N3 C17 1.342(6) .
N3 C13 1.354(6) .
N4 C22 1.350(6) .
N4 C18 1.361(5) .
N5 C25 1.331(6) .
N5 C29 1.363(5) .
N6 C34 1.337(6) .
N6 C30 1.361(5) .
N7 C37 1.348(6) .
N7 C35 1.360(6) .
N8 C37 1.356(6) .
N8 C36 1.357(6) .
N9 O2 1.197(8) .
N9 O1 1.222(9) .
N9 C41 1.486(7) .
C1 C2 1.370(7) .
C2 C3 1.372(7) .
C3 C4 1.398(7) .
C3 C11 1.504(7) .
C4 C5 1.379(6) .
C5 C6 1.473(6) .
C6 C7 1.372(6) .
C7 C8 1.397(7) .
C8 C9 1.383(8) .
C8 C12 1.523(8) .
C9 C10 1.366(7) .
C13 C14 1.369(7) .
C14 C15 1.376(7) .
C15 C16 1.385(7) .
C15 C23 1.513(7) .
C16 C17 1.377(6) .
C17 C18 1.475(6) .
C18 C19 1.383(6) .
C19 C20 1.382(7) .
C20 C21 1.374(7) .
C20 C24 1.510(7) .
C21 C22 1.363(7) .
C25 C26 1.382(7) .
C26 C27 1.363(7) .
C27 C28 1.399(6) .
C28 C29 1.414(6) .
C28 C35 1.433(6) .
C29 C30 1.441(6) .
C30 C31 1.421(6) .
C31 C32 1.395(7) .
C31 C36 1.435(6) .
C32 C33 1.363(7) .
C33 C34 1.398(7) .
C35 C36 1.394(6) .
C37 C38 1.469(6) .
C38 C39 1.366(8) .
C38 C43 1.391(7) .
C39 C40 1.380(7) .
C40 C41 1.344(8) .
C41 C42 1.378(9) .
C42 C43 1.377(8) .
Cl O3 1.219(8) .
Cl O6 1.273(9) .
Cl O5 1.354(7) .
Cl O4 1.359(6) .
C401 C403 1.35(2) 2_536
C401 C402 1.51(3) .
C402 C403 1.64(3) .
C403 C401 1.35(2) 2_536

loop_
_geom_torsion_atom_site_label_1
_geom_torsion_atom_site_label_2
_geom_torsion_atom_site_label_3
_geom_torsion_atom_site_label_4
_geom_torsion
_geom_torsion_site_symmetry_1
_geom_torsion_site_symmetry_4
N4 Ru N1 C1 132.2(12) . .
N2 Ru N1 C1 178.0(4) . .
N5 Ru N1 C1 -7.2(4) . .
N3 Ru N1 C1 88.7(4) . .
N6 Ru N1 C1 -86.4(4) . .
N4 Ru N1 C5 -50.0(14) . .
N2 Ru N1 C5 -4.2(3) . .
N5 Ru N1 C5 170.6(3) . .
N3 Ru N1 C5 -93.5(3) . .
N6 Ru N1 C5 91.4(3) . .
N4 Ru N2 C10 -2.7(4) . .
N5 Ru N2 C10 139.4(9) . .
N1 Ru N2 C10 -177.9(4) . .
N3 Ru N2 C10 -81.1(4) . .
N6 Ru N2 C10 94.4(4) . .
N4 Ru N2 C6 178.7(3) . .
N5 Ru N2 C6 -39.2(12) . .
N1 Ru N2 C6 3.5(3) . .
N3 Ru N2 C6 100.3(3) . .
N6 Ru N2 C6 -84.2(3) . .
N4 Ru N3 C17 2.3(3) . .
N2 Ru N3 C17 99.4(3) . .
N5 Ru N3 C17 -85.6(3) . .
N1 Ru N3 C17 177.7(3) . .
N6 Ru N3 C17 -43.4(12) . .
N4 Ru N3 C13 179.0(4) . .
N2 Ru N3 C13 -83.8(4) . .
N5 Ru N3 C13 91.2(4) . .
N1 Ru N3 C13 -5.6(4) . .
N6 Ru N3 C13 133.3(10) . .
N2 Ru N4 C22 90.7(4) . .
N5 Ru N4 C22 -84.6(4) . .
N1 Ru N4 C22 135.7(12) . .
N3 Ru N4 C22 180.0(4) . .
N6 Ru N4 C22 -5.4(4) . .
N2 Ru N4 C18 -89.2(3) . .
N5 Ru N4 C18 95.5(3) . .
N1 Ru N4 C18 -44.2(14) . .
N3 Ru N4 C18 0.1(3) . .
N6 Ru N4 C18 174.7(3) . .
N4 Ru N5 C25 -81.8(4) . .
N2 Ru N5 C25 135.8(10) . .
N1 Ru N5 C25 93.9(4) . .
N3 Ru N5 C25 -3.5(4) . .
N6 Ru N5 C25 -178.4(4) . .
N4 Ru N5 C29 99.3(3) . .
N2 Ru N5 C29 -43.1(12) . .
N1 Ru N5 C29 -85.0(3) . .
N3 Ru N5 C29 177.5(3) . .
N6 Ru N5 C29 2.6(3) . .
N4 Ru N6 C34 89.5(4) . .
N2 Ru N6 C34 -8.3(4) . .
N5 Ru N6 C34 177.2(4) . .
N1 Ru N6 C34 -86.4(4) . .
N3 Ru N6 C34 134.3(10) . .
N4 Ru N6 C30 -89.5(3) . .
N2 Ru N6 C30 172.7(3) . .
N5 Ru N6 C30 -1.8(3) . .
N1 Ru N6 C30 94.6(3) . .
N3 Ru N6 C30 -44.7(12) . .
C5 N1 C1 C2 0.8(7) . .
Ru N1 C1 C2 178.6(4) . .
N1 C1 C2 C3 -1.6(8) . .
C1 C2 C3 C4 0.8(8) . .
C1 C2 C3 C11 -178.2(5) . .
C2 C3 C4 C5 0.7(7) . .
C11 C3 C4 C5 179.7(5) . .
C1 N1 C5 C4 0.7(6) . .
Ru N1 C5 C4 -177.3(3) . .
C1 N1 C5 C6 -177.8(4) . .
Ru N1 C5 C6 4.2(5) . .
C3 C4 C5 N1 -1.5(7) . .
C3 C4 C5 C6 176.9(4) . .
C10 N2 C6 C7 0.0(6) . .
Ru N2 C6 C7 178.7(4) . .
C10 N2 C6 C5 178.9(4) . .
Ru N2 C6 C5 -2.4(5) . .
N1 C5 C6 N2 -1.2(5) . .
C4 C5 C6 N2 -179.7(4) . .
N1 C5 C6 C7 177.8(4) . .
C4 C5 C6 C7 -0.7(7) . .
N2 C6 C7 C8 1.0(7) . .
C5 C6 C7 C8 -177.9(5) . .
C6 C7 C8 C9 -0.8(8) . .
C6 C7 C8 C12 178.8(6) . .
C7 C8 C9 C10 -0.3(8) . .
C12 C8 C9 C10 -179.9(6) . .
C6 N2 C10 C9 -1.2(7) . .
Ru N2 C10 C9 -179.7(4) . .
C8 C9 C10 N2 1.3(8) . .
C17 N3 C13 C14 1.1(7) . .
Ru N3 C13 C14 -175.6(4) . .
N3 C13 C14 C15 -0.5(8) . .
C13 C14 C15 C16 -0.5(8) . .
C13 C14 C15 C23 -179.9(5) . .
C14 C15 C16 C17 0.8(7) . .
C23 C15 C16 C17 -179.7(5) . .
C13 N3 C17 C16 -0.7(7) . .
Ru N3 C17 C16 176.3(4) . .
C13 N3 C17 C18 178.9(4) . .
Ru N3 C17 C18 -4.1(5) . .
C15 C16 C17 N3 -0.2(7) . .
C15 C16 C17 C18 -179.8(4) . .
C22 N4 C18 C19 -2.5(7) . .
Ru N4 C18 C19 177.4(4) . .
C22 N4 C18 C17 177.9(4) . .
Ru N4 C18 C17 -2.2(5) . .
N3 C17 C18 N4 4.1(6) . .
C16 C17 C18 N4 -176.3(4) . .
N3 C17 C18 C19 -175.4(4) . .
C16 C17 C18 C19 4.1(7) . .
N4 C18 C19 C20 2.4(8) . .
C17 C18 C19 C20 -178.1(5) . .
C18 C19 C20 C21 -0.6(8) . .
C18 C19 C20 C24 178.9(6) . .
C19 C20 C21 C22 -0.8(9) . .
C24 C20 C21 C22 179.7(6) . .
C18 N4 C22 C21 1.1(8) . .
Ru N4 C22 C21 -178.8(4) . .
C20 C21 C22 N4 0.6(9) . .
C29 N5 C25 C26 2.9(7) . .
Ru N5 C25 C26 -176.1(4) . .
N5 C25 C26 C27 -1.7(8) . .
C25 C26 C27 C28 -0.4(8) . .
C26 C27 C28 C29 1.2(7) . .
C26 C27 C28 C35 -178.3(5) . .
C25 N5 C29 C28 -2.0(6) . .
Ru N5 C29 C28 177.1(3) . .
C25 N5 C29 C30 177.8(4) . .
Ru N5 C29 C30 -3.1(5) . .
C27 C28 C29 N5 0.0(6) . .
C35 C28 C29 N5 179.6(4) . .
C27 C28 C29 C30 -179.8(4) . .
C35 C28 C29 C30 -0.2(6) . .
C34 N6 C30 C31 0.6(6) . .
Ru N6 C30 C31 179.7(3) . .
C34 N6 C30 C29 -178.4(4) . .
Ru N6 C30 C29 0.7(5) . .
N5 C29 C30 N6 1.6(6) . .
C28 C29 C30 N6 -178.6(4) . .
N5 C29 C30 C31 -177.5(4) . .
C28 C29 C30 C31 2.4(6) . .
N6 C30 C31 C32 -2.7(6) . .
C29 C30 C31 C32 176.3(4) . .
N6 C30 C31 C36 177.9(4) . .
C29 C30 C31 C36 -3.1(6) . .
C30 C31 C32 C33 2.4(7) . .
C36 C31 C32 C33 -178.3(5) . .
C31 C32 C33 C34 -0.2(8) . .
C30 N6 C34 C33 1.7(7) . .
Ru N6 C34 C33 -177.3(4) . .
C32 C33 C34 N6 -1.9(8) . .
C37 N7 C35 C36 0.3(5) . .
C37 N7 C35 C28 -179.3(5) . .
C27 C28 C35 N7 -2.0(8) . .
C29 C28 C35 N7 178.5(4) . .
C27 C28 C35 C36 178.5(5) . .
C29 C28 C35 C36 -1.0(7) . .
C37 N8 C36 C35 -0.8(5) . .
C37 N8 C36 C31 179.0(5) . .
N7 C35 C36 N8 0.3(5) . .
C28 C35 C36 N8 179.9(4) . .
N7 C35 C36 C31 -179.4(4) . .
C28 C35 C36 C31 0.2(7) . .
C32 C31 C36 N8 2.8(8) . .
C30 C31 C36 N8 -177.8(4) . .
C32 C31 C36 C35 -177.5(5) . .
C30 C31 C36 C35 1.9(6) . .
C35 N7 C37 N8 -0.8(5) . .
C35 N7 C37 C38 178.5(4) . .
C36 N8 C37 N7 1.1(5) . .
C36 N8 C37 C38 -178.3(4) . .
N7 C37 C38 C39 -13.1(7) . .
N8 C37 C38 C39 166.2(5) . .
N7 C37 C38 C43 169.1(5) . .
N8 C37 C38 C43 -11.6(7) . .
C43 C38 C39 C40 -1.2(9) . .
C37 C38 C39 C40 -179.0(6) . .
C38 C39 C40 C41 1.5(11) . .
C39 C40 C41 C42 -1.7(10) . .
C39 C40 C41 N9 177.6(6) . .
O2 N9 C41 C40 -176.5(7) . .
O1 N9 C41 C40 3.3(10) . .
O2 N9 C41 C42 2.8(9) . .
O1 N9 C41 C42 -177.3(7) . .
C40 C41 C42 C43 1.7(9) . .
N9 C41 C42 C43 -177.6(5) . .
C41 C42 C43 C38 -1.4(9) . .
C39 C38 C43 C42 1.2(8) . .
C37 C38 C43 C42 178.9(5) . .
C403 C401 C402 C403 4(3) 2_536 .
C401 C402 C403 C401 -4(2) . 2_536
